data_2241245
loop_
_publ_author_name
'Moreno-Fuquen, Rodolfo'
'Castillo, Juan C.'
'Becerra, Diana'
'Camargo, Hernando'
'Henao, Jos\'e A.'

_publ_section_title
;
 Crystal structure of 2-fluoro-<i>N</i>-(1,3-thiazol-2-yl)benzamide
;
_journal_coeditor_code HB7520
_journal_issue 11
_journal_name_full 'Acta Crystallographica Section E'
_journal_page_first o882
_journal_page_last o883
_journal_paper_doi 10.1107/S2056989015019192
_journal_volume 71
_journal_year 2015
_chemical_formula_moiety 'C10 H7 F N2 O S'
_chemical_formula_sum 'C10 H7 F N2 O S'
_chemical_formula_weight 222.24
_chemical_melting_point 443.0(10)
_chemical_name_common 2-fluoro-N-(thiazol-2-yl)benzamide
_space_group_IT_number 14
_space_group_name_Hall '-P 2ybc'
_space_group_name_H-M_alt 'P 1 21/c 1'
_symmetry_cell_setting monoclinic
_symmetry_space_group_name_Hall '-P 2ybc'
_symmetry_space_group_name_H-M 'P 1 21/c 1'
_atom_sites_solution_hydrogens geom
_atom_sites_solution_primary direct
_atom_sites_solution_secondary difmap
_audit_creation_method SHELXL-2014/7
_cell_angle_alpha 90.0000
_cell_angle_beta 98.820(6)
_cell_angle_gamma 90.000
_cell_formula_units_Z 4
_cell_length_a 12.2171(8)
_cell_length_b 5.0741(3)
_cell_length_c 15.7078(10)
_cell_measurement_reflns_used 8732
_cell_measurement_temperature 295
_cell_measurement_theta_max 27.5
_cell_measurement_theta_min 3.3
_cell_volume 962.22(11)
_computing_cell_refinement
;
CrystalClear (Rigaku, 2008)
;
_computing_data_collection
;
CrystalClear (Rigaku, 2008)
;
_computing_data_reduction
;
CrystalClear (Rigaku, 2008)
;
_computing_molecular_graphics
;
Ortep-3 for Windows (Farrugia, 2012) and Mercury (Macrae <i>et al.</i>,
2006)
;
_computing_publication_material
;
WinGX (Farrugia, 2012)
;
_computing_structure_refinement
;
SHELXL-2014 (Sheldrick, 2015)
;
_computing_structure_solution
;
SHELXS-2014 (Sheldrick, 2008)
;
_diffrn_ambient_temperature 295
_diffrn_measured_fraction_theta_full 0.972
_diffrn_measured_fraction_theta_max 0.977
_diffrn_measurement_device_type 'Rigaku Pilatus 200K'
_diffrn_measurement_method 'profile data from \w-scans'
_diffrn_radiation_monochromator 'Graphite Monochromator'
_diffrn_radiation_source 'Sealed tube_Mo'
_diffrn_radiation_type MoK\a
_diffrn_radiation_wavelength 0.71073
_diffrn_reflns_av_R_equivalents 0.0602
_diffrn_reflns_av_sigmaI/netI 0.0615
_diffrn_reflns_limit_h_max 15
_diffrn_reflns_limit_h_min -15
_diffrn_reflns_limit_k_max 6
_diffrn_reflns_limit_k_min -6
_diffrn_reflns_limit_l_max 20
_diffrn_reflns_limit_l_min -20
_diffrn_reflns_number 8722
_diffrn_reflns_theta_full 25.242
_diffrn_reflns_theta_max 27.485
_diffrn_reflns_theta_min 3.331
_diffrn_standards_decay_% 0
_diffrn_standards_interval_time 120
_diffrn_standards_number 0
_exptl_absorpt_coefficient_mu 0.322
_exptl_absorpt_correction_T_max 1.00000
_exptl_absorpt_correction_T_min 0.701
_exptl_absorpt_correction_type multi-scan
_exptl_absorpt_process_details
;
CrystalClear; Rigaku, 2008
;
_exptl_crystal_colour colourless
_exptl_crystal_density_diffrn 1.534
_exptl_crystal_density_method 'not measured'
_exptl_crystal_description plate
_exptl_crystal_F_000 456
_exptl_crystal_size_max 0.40
_exptl_crystal_size_mid 0.17
_exptl_crystal_size_min 0.08
_refine_diff_density_max 0.218
_refine_diff_density_min -0.300
_refine_ls_extinction_method none
_refine_ls_goodness_of_fit_ref 0.885
_refine_ls_hydrogen_treatment constr
_refine_ls_matrix_type full
_refine_ls_number_parameters 136
_refine_ls_number_reflns 2169
_refine_ls_number_restraints 0
_refine_ls_restrained_S_all 0.885
_refine_ls_R_factor_all 0.0596
_refine_ls_R_factor_gt 0.0461
_refine_ls_shift/su_max 0.000
_refine_ls_shift/su_mean 0.000
_refine_ls_structure_factor_coef Fsqd
_refine_ls_weighting_details 'calc w=1/[\s^2^(Fo^2^)+(0.0481P)^2^] where P=(Fo^2^+2Fc^2^)/3'
_refine_ls_weighting_scheme calc
_refine_ls_wR_factor_gt 0.0934
_refine_ls_wR_factor_ref 0.0983
_reflns_number_gt 1556
_reflns_number_total 2169
_reflns_threshold_expression I>2\s(I)
_cod_data_source_file hb7520sup1.cif
_cod_data_source_block I
_cod_database_code 2241245

loop_
_space_group_symop_operation_xyz
'x, y, z'
'-x, y+1/2, -z+1/2'
'-x, -y, -z'
'x, -y-1/2, z-1/2'

loop_
_atom_site_type_symbol
_atom_site_label
_atom_site_fract_x
_atom_site_fract_y
_atom_site_fract_z
_atom_site_U_iso_or_equiv
_atom_site_adp_type
_atom_site_calc_flag
_atom_site_occupancy
S S1 0.18106(4) 0.17354(10) 0.85154(3) 0.04570(16) Uani d 1
F F1 0.21170(8) 0.5331(2) 1.16166(6) 0.0518(3) Uani d 1
C C1 0.30360(13) 0.7730(4) 1.06395(10) 0.0358(4) Uani d 1
O O1 0.31999(9) 0.5432(3) 0.93486(8) 0.0496(3) Uani d 1
C C8 0.11054(13) 0.3206(3) 0.92625(10) 0.0343(4) Uani d 1
N N1 0.15631(11) 0.5105(3) 0.98371(9) 0.0383(3) Uani d 1
H H1 0.1156 0.5758 1.0185 0.046 Uiso calc 1
C C3 0.32638(15) 0.8821(4) 1.21586(12) 0.0479(5) Uani d 1
H H3 0.3093 0.8492 1.2706 0.057 Uiso calc 1
N N2 0.01031(11) 0.2339(3) 0.92704(9) 0.0398(3) Uani d 1
C C2 0.28064(13) 0.7317(4) 1.14663(11) 0.0380(4) Uani d 1
C C5 0.42365(16) 1.1283(4) 1.12149(14) 0.0533(5) Uani d 1
H H5 0.4722 1.2635 1.1129 0.064 Uiso calc 1
C C9 -0.01271(15) 0.0323(4) 0.86792(11) 0.0432(4) Uani d 1
H H9 -0.0799 -0.0572 0.8604 0.052 Uiso calc 1
C C7 0.26161(13) 0.6006(4) 0.98871(10) 0.0362(4) Uani d 1
C C10 0.06810(15) -0.0259(4) 0.82218(11) 0.0466(5) Uani d 1
H H10 0.0636 -0.1565 0.7802 0.056 Uiso calc 1
C C6 0.37735(14) 0.9737(4) 1.05305(12) 0.0442(4) Uani d 1
H H6 0.3959 1.0045 0.9987 0.053 Uiso calc 1
C C4 0.39778(16) 1.0819(4) 1.20273(14) 0.0549(5) Uani d 1
H H4 0.4289 1.1864 1.2488 0.066 Uiso calc 1

loop_
_atom_site_aniso_label
_atom_site_aniso_U_11
_atom_site_aniso_U_22
_atom_site_aniso_U_33
_atom_site_aniso_U_12
_atom_site_aniso_U_13
_atom_site_aniso_U_23
S1 0.0485(3) 0.0515(3) 0.0392(3) 0.0029(2) 0.01349(19) -0.0103(2)
F1 0.0561(6) 0.0604(8) 0.0405(6) -0.0113(6) 0.0126(5) 0.0059(5)
C1 0.0343(8) 0.0378(9) 0.0358(9) 0.0023(8) 0.0067(6) -0.0007(7)
O1 0.0485(7) 0.0616(9) 0.0425(7) -0.0039(7) 0.0198(6) -0.0084(6)
C8 0.0403(9) 0.0355(9) 0.0279(8) 0.0032(7) 0.0077(6) 0.0002(7)
N1 0.0380(7) 0.0433(9) 0.0351(7) -0.0017(7) 0.0109(6) -0.0090(6)
C3 0.0443(9) 0.0626(13) 0.0361(9) 0.0066(9) 0.0042(7) -0.0049(9)
N2 0.0415(8) 0.0404(8) 0.0385(8) -0.0017(7) 0.0097(6) -0.0049(7)
C2 0.0345(8) 0.0425(10) 0.0375(9) 0.0023(8) 0.0065(6) 0.0019(8)
C5 0.0442(10) 0.0454(12) 0.0687(14) -0.0062(9) 0.0037(9) -0.0016(10)
C9 0.0482(10) 0.0382(10) 0.0421(10) -0.0024(9) 0.0037(8) -0.0026(8)
C7 0.0392(8) 0.0370(10) 0.0335(9) 0.0012(8) 0.0088(7) 0.0014(7)
C10 0.0588(11) 0.0410(11) 0.0392(10) 0.0036(9) 0.0047(8) -0.0094(8)
C6 0.0401(9) 0.0467(11) 0.0470(10) -0.0022(8) 0.0105(8) 0.0036(9)
C4 0.0489(10) 0.0569(13) 0.0551(12) 0.0012(10) -0.0045(9) -0.0170(11)

loop_
_atom_type_symbol
_atom_type_description
_atom_type_scat_dispersion_real
_atom_type_scat_dispersion_imag
_atom_type_scat_source
C C 0.0030 0.0020 'International Tables Vol C Tables 4.2.6.8 and 6.1.1.4'
H H 0.0000 0.0000 'International Tables Vol C Tables 4.2.6.8 and 6.1.1.4'
F F 0.0170 0.0100 'International Tables Vol C Tables 4.2.6.8 and 6.1.1.4'
N N 0.0060 0.0030 'International Tables Vol C Tables 4.2.6.8 and 6.1.1.4'
O O 0.0110 0.0060 'International Tables Vol C Tables 4.2.6.8 and 6.1.1.4'
S S 0.1250 0.1230 'International Tables Vol C Tables 4.2.6.8 and 6.1.1.4'

loop_
_geom_angle_atom_site_label_1
_geom_angle_atom_site_label_2
_geom_angle_atom_site_label_3
_geom_angle
C10 S1 C8 88.45(8)
C2 C1 C6 117.07(16)
C2 C1 C7 123.89(16)
C6 C1 C7 118.82(15)
N2 C8 N1 121.13(14)
N2 C8 S1 115.33(13)
N1 C8 S1 123.50(12)
C7 N1 C8 124.02(14)
C7 N1 H1 118.0
C8 N1 H1 118.0
C4 C3 C2 118.77(18)
C4 C3 H3 120.6
C2 C3 H3 120.6
C8 N2 C9 109.78(14)
F1 C2 C3 117.53(15)
F1 C2 C1 119.71(15)
C3 C2 C1 122.75(17)
C6 C5 C4 119.88(19)
C6 C5 H5 120.1
C4 C5 H5 120.1
C10 C9 N2 115.65(16)
C10 C9 H9 122.2
N2 C9 H9 122.2
O1 C7 N1 121.90(16)
O1 C7 C1 121.34(15)
N1 C7 C1 116.75(14)
C9 C10 S1 110.75(14)
C9 C10 H10 124.6
S1 C10 H10 124.6
C5 C6 C1 121.16(18)
C5 C6 H6 119.4
C1 C6 H6 119.4
C3 C4 C5 120.35(18)
C3 C4 H4 119.8
C5 C4 H4 119.8

loop_
_geom_bond_atom_site_label_1
_geom_bond_atom_site_label_2
_geom_bond_distance
S1 C10 1.716(2)
S1 C8 1.7280(16)
F1 C2 1.357(2)
C1 C2 1.386(2)
C1 C6 1.388(2)
C1 C7 1.496(2)
O1 C7 1.2223(18)
C8 N2 1.303(2)
C8 N1 1.379(2)
N1 C7 1.356(2)
N1 H1 0.8600
C3 C4 1.373(3)
C3 C2 1.375(2)
C3 H3 0.9300
N2 C9 1.381(2)
C5 C6 1.380(3)
C5 C4 1.381(3)
C5 H5 0.9300
C9 C10 1.340(2)
C9 H9 0.9300
C10 H10 0.9300
C6 H6 0.9300
C4 H4 0.9300

loop_
_geom_hbond_atom_site_label_D
_geom_hbond_atom_site_label_H
_geom_hbond_atom_site_label_A
_geom_hbond_site_symmetry_A
_geom_hbond_distance_DH
_geom_hbond_distance_HA
_geom_hbond_distance_DA
_geom_hbond_angle_DHA
N1 H1 N2 3_567 0.86 2.11 2.944(2) 165
C3 H3 O1 4_576 0.93 2.62 3.474(2) 153

loop_
_geom_torsion_atom_site_label_1
_geom_torsion_atom_site_label_2
_geom_torsion_atom_site_label_3
_geom_torsion_atom_site_label_4
_geom_torsion
C10 S1 C8 N2 -1.98(14)
C10 S1 C8 N1 175.93(15)
N2 C8 N1 C7 177.02(16)
S1 C8 N1 C7 -0.8(2)
N1 C8 N2 C9 -175.59(15)
S1 C8 N2 C9 2.38(19)
C4 C3 C2 F1 179.02(16)
C4 C3 C2 C1 0.0(3)
C6 C1 C2 F1 -178.05(14)
C7 C1 C2 F1 -3.6(3)
C6 C1 C2 C3 0.9(3)
C7 C1 C2 C3 175.41(16)
C8 N2 C9 C10 -1.6(2)
C8 N1 C7 O1 9.4(3)
C8 N1 C7 C1 -170.15(15)
C2 C1 C7 O1 -140.34(18)
C6 C1 C7 O1 34.1(3)
C2 C1 C7 N1 39.2(2)
C6 C1 C7 N1 -146.37(16)
N2 C9 C10 S1 0.2(2)
C8 S1 C10 C9 0.94(14)
C4 C5 C6 C1 0.8(3)
C2 C1 C6 C5 -1.3(3)
C7 C1 C6 C5 -176.13(16)
C2 C3 C4 C5 -0.6(3)
C6 C5 C4 C3 0.2(3)

_cod_database_fobs_code 2241245
